data_7061124
loop_
_publ_author_name
'Muley, Arabinda'
'Karumban, Kalai Selvan'
'Kumbhakar, Sadananda'
'Giri, Bishnubasu'
'Maji, Somnath'

_publ_section_title
;
 High phenoxazinone synthase activity of two mononuclear cis-dichloro
 cobalt(ii) complexes with a rigid pyridyl scaffold
;
_journal_issue 2
_journal_name_full 'New Journal of Chemistry'
_journal_page_first 521
_journal_page_last 532
_journal_paper_doi 10.1039/D1NJ03992J
_journal_volume 46
_journal_year 2022
_chemical_formula_moiety 'C20 H16 Cl2 Co N4, 2(H2 O)'
_chemical_formula_sum 'C20 H20 Cl2 Co N4 O2'
_chemical_formula_weight 478.23
_chemical_name_systematic Co(BPY)2
_space_group_crystal_system monoclinic
_space_group_IT_number 15
_space_group_name_Hall '-C 2yc'
_space_group_name_H-M_alt 'C 1 2/c 1'
_atom_sites_solution_hydrogens mixed
_atom_sites_solution_primary dual
_audit_creation_date 2021-06-30
_audit_creation_method
;
Olex2 1.3
(compiled 2020.11.12 svn.r5f609507 for OlexSys, GUI svn.r6272)
;
_audit_update_record
;
2021-08-18 deposited with the CCDC.	2021-11-25 downloaded from the CCDC.
;
_cell_angle_alpha 90
_cell_angle_beta 121.377(5)
_cell_angle_gamma 90
_cell_formula_units_Z 4
_cell_length_a 18.645(3)
_cell_length_b 13.0336(17)
_cell_length_c 11.1471(18)
_cell_measurement_reflns_used 5682
_cell_measurement_temperature 273.15
_cell_measurement_theta_max 26.95
_cell_measurement_theta_min 2.56
_cell_volume 2312.7(6)
_computing_cell_refinement 'SAINT V8.40A (Bruker, 2019)'
_computing_data_reduction 'SAINT V8.40A (Bruker, 2019)'
_computing_molecular_graphics 'Olex2 1.3 (Dolomanov et al., 2009)'
_computing_publication_material 'Olex2 1.3 (Dolomanov et al., 2009)'
_computing_structure_refinement 'SHELXL 2018/3 (Sheldrick, 2015)'
_computing_structure_solution 'SHELXT 2018/2 (Sheldrick, 2018)'
_diffrn_ambient_temperature 273.15
_diffrn_measured_fraction_theta_full 0.998
_diffrn_measured_fraction_theta_max 0.995
_diffrn_measurement_device_type 'Bruker APEX-II CCD'
_diffrn_measurement_method '\f and \w scans'
_diffrn_radiation_type MoK\a
_diffrn_radiation_wavelength 0.71073
_diffrn_reflns_av_R_equivalents 0.0274
_diffrn_reflns_av_unetI/netI 0.0259
_diffrn_reflns_Laue_measured_fraction_full 0.998
_diffrn_reflns_Laue_measured_fraction_max 0.995
_diffrn_reflns_limit_h_max 23
_diffrn_reflns_limit_h_min -23
_diffrn_reflns_limit_k_max 16
_diffrn_reflns_limit_k_min -15
_diffrn_reflns_limit_l_max 14
_diffrn_reflns_limit_l_min -14
_diffrn_reflns_number 9829
_diffrn_reflns_point_group_measured_fraction_full 0.998
_diffrn_reflns_point_group_measured_fraction_max 0.995
_diffrn_reflns_theta_full 25.242
_diffrn_reflns_theta_max 27.156
_diffrn_reflns_theta_min 2.019
_diffrn_source_current 1.4
_diffrn_source_power 0.07
_diffrn_source_voltage 50.0
_diffrn_standards_number 0
_exptl_absorpt_coefficient_mu 0.995
_exptl_absorpt_correction_T_max 0.7455
_exptl_absorpt_correction_T_min 0.5973
_exptl_absorpt_correction_type none
_exptl_absorpt_process_details
;
SADABS-2016/2 (Bruker,2016/2) was used for absorption correction.
wR2(int) was 0.1261 before and 0.0411 after correction.
The Ratio of minimum to maximum transmission is 0.8012.
The \l/2 correction factor is Not present.
;
_exptl_crystal_colour 'metallic brownish orange'
_exptl_crystal_colour_lustre metallic
_exptl_crystal_colour_modifier brownish
_exptl_crystal_colour_primary orange
_exptl_crystal_density_diffrn 1.374
_exptl_crystal_description block
_exptl_crystal_F_000 980
_exptl_crystal_size_max 0.03
_exptl_crystal_size_mid 0.02
_exptl_crystal_size_min 0.02
_refine_diff_density_max 0.189
_refine_diff_density_min -0.174
_refine_diff_density_rms 0.040
_refine_ls_extinction_method none
_refine_ls_goodness_of_fit_ref 1.093
_refine_ls_hydrogen_treatment constr
_refine_ls_matrix_type full
_refine_ls_number_parameters 135
_refine_ls_number_reflns 2557
_refine_ls_number_restraints 0
_refine_ls_restrained_S_all 1.093
_refine_ls_R_factor_all 0.0341
_refine_ls_R_factor_gt 0.0274
_refine_ls_shift/su_max 0.000
_refine_ls_shift/su_mean 0.000
_refine_ls_structure_factor_coef Fsqd
_refine_ls_weighting_details 'w=1/[\s^2^(Fo^2^)+(0.0352P)^2^+0.9786P] where P=(Fo^2^+2Fc^2^)/3'
_refine_ls_weighting_scheme calc
_refine_ls_wR_factor_gt 0.0753
_refine_ls_wR_factor_ref 0.0779
_reflns_Friedel_coverage 0.000
_reflns_number_gt 2205
_reflns_number_total 2557
_reflns_threshold_expression 'I > 2\s(I)'
_cod_data_source_file d1nj03992j2.cif
_cod_data_source_block mo_cobpy2_2_0m
_cod_depositor_comments 'Adding full bibliography for 7061124--7061125.cif.'
_cod_database_code 7061124
_shelx_shelxl_version_number 2018/3
_shelx_space_group_comment
;
The symmetry employed for this shelxl refinement is uniquely defined
by the following loop, which should always be used as a source of
symmetry information in preference to the above space-group names.
They are only intended as comments.
;
_olex2_refinement_description
;
1. Fixed Uiso
 At 1.2 times of:
  All C(H) groups
 At 1.5 times of:
  All O(H,H) groups
2.a Free rotating group:
 O1(H1A,H1B)
2.b Aromatic/amide H refined with riding coordinates:
 C1(H1), C4(H4), C7(H7), C10(H10), C2(H2), C3(H3), C9(H9), C8(H8)
;
_smtbx_masks_void_probe_radius 1.2
_smtbx_masks_void_truncation_radius 1.2
_olex2_submission_special_instructions 'No special instructions were received'

loop_
_space_group_symop_operation_xyz
'x, y, z'
'-x, y, -z+1/2'
'x+1/2, y+1/2, z'
'-x+1/2, y+1/2, -z+1/2'
'-x, -y, -z'
'x, -y, z-1/2'
'-x+1/2, -y+1/2, -z'
'x+1/2, -y+1/2, z-1/2'

loop_
_atom_site_label
_atom_site_type_symbol
_atom_site_fract_x
_atom_site_fract_y
_atom_site_fract_z
_atom_site_U_iso_or_equiv
_atom_site_adp_type
_atom_site_occupancy
_atom_site_site_symmetry_order
_atom_site_calc_flag
_atom_site_refinement_flags_posn
_atom_site_refinement_flags_adp
_atom_site_refinement_flags_occupancy
_atom_site_disorder_assembly
_atom_site_disorder_group
Co1 Co 0.500000 0.20446(2) 0.750000 0.03533(11) Uani 1 2 d S T P . .
Cl1 Cl 0.42410(3) 0.07610(3) 0.56904(5) 0.04538(13) Uani 1 1 d . . . . .
N1 N 0.59969(9) 0.21808(10) 0.70829(15) 0.0382(3) Uani 1 1 d . . . . .
N2 N 0.57923(9) 0.32287(11) 0.89129(16) 0.0419(3) Uani 1 1 d . . . . .
C6 C 0.64965(10) 0.34382(12) 0.89013(18) 0.0391(4) Uani 1 1 d . . . . .
C5 C 0.66202(10) 0.28453(12) 0.78967(18) 0.0367(4) Uani 1 1 d . . . . .
O1 O 0.39403(15) 0.09818(17) 0.2531(2) 0.0958(7) Uani 1 1 d G . . . .
H1A H 0.407171 0.085818 0.336990 0.144 Uiso 1 1 d G U . . .
H1B H 0.413634 0.047496 0.231054 0.144 Uiso 1 1 d G U . . .
C1 C 0.60758(12) 0.16300(15) 0.6145(2) 0.0462(4) Uani 1 1 d . . . . .
H1 H 0.565427 0.116307 0.558884 0.055 Uiso 1 1 calc R U . . .
C4 C 0.73184(12) 0.29542(14) 0.7781(2) 0.0488(5) Uani 1 1 d . . . . .
H4 H 0.774461 0.340669 0.836612 0.059 Uiso 1 1 calc R U . . .
C7 C 0.70635(13) 0.41719(15) 0.9797(2) 0.0557(5) Uani 1 1 d . . . . .
H7 H 0.754874 0.430946 0.978334 0.067 Uiso 1 1 calc R U . . .
C10 C 0.56527(13) 0.37371(16) 0.9808(2) 0.0577(5) Uani 1 1 d . . . . .
H10 H 0.516974 0.358590 0.982225 0.069 Uiso 1 1 calc R U . . .
C2 C 0.67464(13) 0.17174(17) 0.5959(2) 0.0553(5) Uani 1 1 d . . . . .
H2 H 0.677107 0.132979 0.528131 0.066 Uiso 1 1 calc R U . . .
C3 C 0.73798(13) 0.23907(17) 0.6798(2) 0.0572(5) Uani 1 1 d . . . . .
H3 H 0.784342 0.246337 0.670154 0.069 Uiso 1 1 calc R U . . .
C9 C 0.61904(16) 0.44775(18) 1.0715(3) 0.0709(7) Uani 1 1 d . . . . .
H9 H 0.607098 0.482239 1.132111 0.085 Uiso 1 1 calc R U . . .
C8 C 0.69026(15) 0.46908(17) 1.0699(3) 0.0699(7) Uani 1 1 d . . . . .
H8 H 0.727655 0.518633 1.129894 0.084 Uiso 1 1 calc R U . . .

loop_
_atom_site_aniso_label
_atom_site_aniso_U_11
_atom_site_aniso_U_22
_atom_site_aniso_U_33
_atom_site_aniso_U_23
_atom_site_aniso_U_13
_atom_site_aniso_U_12
Co1 0.02768(17) 0.03681(18) 0.03848(19) 0.000 0.01511(14) 0.000
Cl1 0.0363(2) 0.0501(3) 0.0451(3) -0.00915(18) 0.0179(2) -0.00750(17)
N1 0.0313(7) 0.0404(8) 0.0400(8) -0.0011(6) 0.0165(6) -0.0036(6)
N2 0.0357(8) 0.0407(8) 0.0442(8) -0.0050(6) 0.0172(7) 0.0002(6)
C6 0.0326(9) 0.0327(8) 0.0426(9) 0.0026(7) 0.0129(7) 0.0011(7)
C5 0.0312(8) 0.0335(8) 0.0383(9) 0.0046(7) 0.0133(7) -0.0012(6)
O1 0.1174(16) 0.1072(15) 0.0714(12) 0.0221(11) 0.0551(13) 0.0577(13)
C1 0.0400(10) 0.0518(10) 0.0475(10) -0.0096(8) 0.0232(9) -0.0079(8)
C4 0.0370(10) 0.0504(11) 0.0537(11) 0.0002(9) 0.0201(9) -0.0106(8)
C7 0.0460(11) 0.0472(11) 0.0656(13) -0.0133(9) 0.0232(10) -0.0109(9)
C10 0.0484(11) 0.0611(12) 0.0638(13) -0.0178(10) 0.0292(11) -0.0030(10)
C2 0.0522(12) 0.0641(12) 0.0586(12) -0.0105(10) 0.0350(11) -0.0083(10)
C3 0.0464(12) 0.0691(13) 0.0673(14) -0.0031(11) 0.0374(11) -0.0087(10)
C9 0.0673(15) 0.0674(14) 0.0750(16) -0.0319(12) 0.0350(13) -0.0036(12)
C8 0.0602(14) 0.0553(13) 0.0790(16) -0.0294(12) 0.0255(13) -0.0127(11)

loop_
_atom_type_symbol
_atom_type_description
_atom_type_scat_dispersion_real
_atom_type_scat_dispersion_imag
_atom_type_scat_source
C C 0.0033 0.0016 'International Tables Vol C Tables 4.2.6.8 and 6.1.1.4'
H H 0.0000 0.0000 'International Tables Vol C Tables 4.2.6.8 and 6.1.1.4'
Cl Cl 0.1484 0.1585 'International Tables Vol C Tables 4.2.6.8 and 6.1.1.4'
Co Co 0.3494 0.9721 'International Tables Vol C Tables 4.2.6.8 and 6.1.1.4'
N N 0.0061 0.0033 'International Tables Vol C Tables 4.2.6.8 and 6.1.1.4'
O O 0.0106 0.0060 'International Tables Vol C Tables 4.2.6.8 and 6.1.1.4'

loop_
_geom_angle_atom_site_label_1
_geom_angle_atom_site_label_2
_geom_angle_atom_site_label_3
_geom_angle
_geom_angle_site_symmetry_1
_geom_angle_site_symmetry_3
_geom_angle_publ_flag
Cl1 Co1 Cl1 92.92(3) 2_656 . ?
N1 Co1 Cl1 92.36(4) . 2_656 ?
N1 Co1 Cl1 94.18(4) 2_656 2_656 ?
N1 Co1 Cl1 94.18(4) . . ?
N1 Co1 Cl1 92.36(4) 2_656 . ?
N1 Co1 N1 170.50(7) . 2_656 ?
N1 Co1 N2 97.13(6) . 2_656 ?
N1 Co1 N2 75.93(6) . . ?
N1 Co1 N2 97.13(6) 2_656 . ?
N1 Co1 N2 75.93(6) 2_656 2_656 ?
N2 Co1 Cl1 90.29(4) 2_656 . ?
N2 Co1 Cl1 169.73(4) . . ?
N2 Co1 Cl1 90.29(4) . 2_656 ?
N2 Co1 Cl1 169.73(4) 2_656 2_656 ?
N2 Co1 N2 88.24(8) 2_656 . ?
C5 N1 Co1 116.54(11) . . ?
C1 N1 Co1 125.81(12) . . ?
C1 N1 C5 117.55(15) . . ?
C6 N2 Co1 116.08(11) . . ?
C10 N2 Co1 125.34(13) . . ?
C10 N2 C6 118.55(16) . . ?
N2 C6 C5 116.08(14) . . ?
N2 C6 C7 120.88(17) . . ?
C7 C6 C5 123.04(17) . . ?
N1 C5 C6 115.21(15) . . ?
N1 C5 C4 121.77(16) . . ?
C4 C5 C6 123.02(15) . . ?
H1A O1 H1B 104.5 . . ?
N1 C1 H1 118.3 . . ?
N1 C1 C2 123.50(17) . . ?
C2 C1 H1 118.3 . . ?
C5 C4 H4 120.2 . . ?
C3 C4 C5 119.61(17) . . ?
C3 C4 H4 120.2 . . ?
C6 C7 H7 120.3 . . ?
C8 C7 C6 119.5(2) . . ?
C8 C7 H7 120.3 . . ?
N2 C10 H10 118.4 . . ?
N2 C10 C9 123.1(2) . . ?
C9 C10 H10 118.4 . . ?
C1 C2 H2 120.7 . . ?
C1 C2 C3 118.51(19) . . ?
C3 C2 H2 120.7 . . ?
C4 C3 C2 119.05(18) . . ?
C4 C3 H3 120.5 . . ?
C2 C3 H3 120.5 . . ?
C10 C9 H9 120.9 . . ?
C8 C9 C10 118.3(2) . . ?
C8 C9 H9 120.9 . . ?
C7 C8 H8 120.1 . . ?
C9 C8 C7 119.7(2) . . ?
C9 C8 H8 120.1 . . ?

loop_
_geom_bond_atom_site_label_1
_geom_bond_atom_site_label_2
_geom_bond_distance
_geom_bond_site_symmetry_2
_geom_bond_publ_flag
Co1 Cl1 2.4285(5) . ?
Co1 Cl1 2.4285(5) 2_656 ?
Co1 N1 2.1454(14) 2_656 ?
Co1 N1 2.1454(14) . ?
Co1 N2 2.1498(15) 2_656 ?
Co1 N2 2.1498(15) . ?
N1 C5 1.351(2) . ?
N1 C1 1.338(2) . ?
N2 C6 1.348(2) . ?
N2 C10 1.331(2) . ?
C6 C5 1.474(2) . ?
C6 C7 1.389(2) . ?
C5 C4 1.380(3) . ?
O1 H1A 0.8492 . ?
O1 H1B 0.8510 . ?
C1 H1 0.9300 . ?
C1 C2 1.374(3) . ?
C4 H4 0.9300 . ?
C4 C3 1.372(3) . ?
C7 H7 0.9300 . ?
C7 C8 1.369(3) . ?
C10 H10 0.9300 . ?
C10 C9 1.380(3) . ?
C2 H2 0.9300 . ?
C2 C3 1.375(3) . ?
C3 H3 0.9300 . ?
C9 H9 0.9300 . ?
C9 C8 1.366(3) . ?
C8 H8 0.9300 . ?

loop_
_geom_torsion_atom_site_label_1
_geom_torsion_atom_site_label_2
_geom_torsion_atom_site_label_3
_geom_torsion_atom_site_label_4
_geom_torsion
_geom_torsion_site_symmetry_1
_geom_torsion_site_symmetry_2
_geom_torsion_site_symmetry_3
_geom_torsion_site_symmetry_4
_geom_torsion_publ_flag
Co1 N1 C5 C6 -3.95(18) . . . . ?
Co1 N1 C5 C4 176.18(13) . . . . ?
Co1 N1 C1 C2 -177.17(15) . . . . ?
Co1 N2 C6 C5 1.43(19) . . . . ?
Co1 N2 C6 C7 -178.42(14) . . . . ?
Co1 N2 C10 C9 178.63(18) . . . . ?
N1 C5 C4 C3 1.3(3) . . . . ?
N1 C1 C2 C3 1.3(3) . . . . ?
N2 C6 C5 N1 1.7(2) . . . . ?
N2 C6 C5 C4 -178.48(16) . . . . ?
N2 C6 C7 C8 -0.2(3) . . . . ?
N2 C10 C9 C8 -0.6(4) . . . . ?
C6 N2 C10 C9 0.7(3) . . . . ?
C6 C5 C4 C3 -178.57(18) . . . . ?
C6 C7 C8 C9 0.4(4) . . . . ?
C5 N1 C1 C2 -0.9(3) . . . . ?
C5 C6 C7 C8 179.94(19) . . . . ?
C5 C4 C3 C2 -0.8(3) . . . . ?
C1 N1 C5 C6 179.46(15) . . . . ?
C1 N1 C5 C4 -0.4(2) . . . . ?
C1 C2 C3 C4 -0.4(3) . . . . ?
C7 C6 C5 N1 -178.50(16) . . . . ?
C7 C6 C5 C4 1.4(3) . . . . ?
C10 N2 C6 C5 179.52(17) . . . . ?
C10 N2 C6 C7 -0.3(3) . . . . ?
C10 C9 C8 C7 0.0(4) . . . . ?

loop_
_smtbx_masks_void_nr
_smtbx_masks_void_average_x
_smtbx_masks_void_average_y
_smtbx_masks_void_average_z
_smtbx_masks_void_volume
_smtbx_masks_void_count_electrons
_smtbx_masks_void_content
1 0.000 -0.148 0.250 79.8 15.2 ?
2 0.000 0.148 0.750 79.8 15.0 ?
3 0.500 0.352 0.250 79.8 15.2 ?
4 0.500 0.648 0.750 79.8 15.0 ?
